data_2000013
loop_
_publ_author_name
'Gosselin, P.'
'Bonfand, E.'
'Maignan, C.'
'Retoux, R.'

_publ_section_title
;
 The Diels-Alder Adduct of an Enantiopure 2-Sulfinyldiene and Maleimide:
 (1S,2R,3S,SR)-3-Methyl-5-p-toluenesulfinylcyclohex-4-en-1,2-dicarboximide
;
_journal_issue 1
_journal_name_full
;
 Acta Crystallographica, Section C: Crystal Structure Communications
;
_journal_page_first 94
_journal_paper_doi 10.1107/s0108270194007304
_journal_volume 51
_journal_year 1995
_chemical_formula_sum 'C16 H17 N O3 S'
_space_group_IT_number 19
_symmetry_cell_setting orthorhombic
_symmetry_Int_Tables_number 19
_symmetry_space_group_name_Hall 'P 2ac 2ab'
_symmetry_space_group_name_H-M 'P 21 21 21'
_cell_angle_alpha 90
_cell_angle_beta 90
_cell_angle_gamma 90
_cell_formula_units_Z 4
_cell_length_a 8.5143(7)
_cell_length_b 11.8171(6)
_cell_length_c 14.7520(9)
_cell_volume 1484.263
_exptl_crystal_colour Colorless
_exptl_crystal_density_diffrn 1.358
_refine_ls_R_factor_gt 0.0419
_refine_ls_wR_factor_gt 0.0419
_cod_original_formula_sum 'C16 H17 N1 O3 S1'
_cod_database_code 2000013

loop_
_symmetry_equiv_pos_site_id
_symmetry_equiv_pos_as_xyz
1 x,y,z
2 1/2+x,1/2-y,-z
3 -x,1/2+y,1/2-z
4 1/2-x,-y,1/2+z

loop_
_atom_site_label
_atom_site_type_symbol
_atom_site_fract_x
_atom_site_fract_y
_atom_site_fract_z
S1 S 0.14421(5) 0.91874(4) 0.81601(3)
N1 N 0.3896(2) 0.88709(14) 0.53164(10)
O1 O 0.2347(2) 0.97751(14) 0.88926(9)
O2 O 0.5133(3) 1.02400(13) 0.61450(13)
O3 O 0.2948(3) 0.7207(2) 0.47557(12)
C1 C 0.1252(2) 1.01846(13) 0.72563(10)
C2 C 0.1936(2) 1.1233(2) 0.73248(13)
C3 C 0.1756(2) 1.2012(2) 0.6635(2)
C4 C 0.0905(3) 1.1753(2) 0.58651(13)
C5 C 0.0203(5) 1.0698(3) 0.5822(2)
C6 C 0.0356(4) 0.9913(2) 0.6512(2)
C7 C 0.0754(5) 1.2613(3) 0.5107(2)
C8 C 0.2774(2) 0.82421(13) 0.7625(1)
C9 C 0.2239(2) 0.72916(14) 0.72617(12)
C10 C 0.3391(2) 0.65245(12) 0.67886(11)
C11 C 0.4468(2) 0.72360(13) 0.61668(10)
C12 C 0.5161(2) 0.82832(14) 0.66435(9)
C13 C 0.4487(2) 0.85171(15) 0.75922(11)
C14 C 0.2588(3) 0.5523(2) 0.6320(2)
C15 C 0.3651(2) 0.7725(2) 0.53340(11)
C16 C 0.4769(2) 0.9272(2) 0.60267(11)
H1 H 0.2565(32) 1.1394(27) 0.7947(11)
H2 H 0.2305(33) 1.2826(12) 0.6736(20)
H3 H -0.0718(25) 1.0402(24) 0.5377(16)
H4 H -0.0180(35) 0.9086(12) 0.6477(21)
H5 H -0.0161(18) 1.2070(16) 0.4847(16)
H6 H 0.1639(21) 1.2737(18) 0.4591(12)
H7 H 0.0256(23) 1.3421(9) 0.5294(15)
H8 H 0.0999(8) 0.7127(27) 0.718(2)
H9 H 0.4196(28) 0.6186(24) 0.7286(15)
H10 H 0.5433(23) 0.6735(22) 0.5911(19)
H11 H 0.6430(2) 0.8306(27) 0.6664(19)
H12 H 0.4755(34) 0.9378(7) 0.7782(17)
H13 H 0.5004(30) 0.7943(16) 0.8078(14)
H14 H 0.3412(22) 0.5007(16) 0.5947(12)
H15 H 0.1710(18) 0.5854(19) 0.5862(11)
H16 H 0.2024(22) 0.5016(16) 0.6835(12)
H17 H 0.3485(37) 0.9238(29) 0.4875(20)

loop_
_atom_type_symbol
_atom_type_radius_bond
C 0.68
H 0.23
N 0.68
O 0.68
S 1.02
